data_7035740
loop_
_publ_author_name
'Han, Tian'
'Leng, Ji-Dong'
'Ding, You-Song'
'Wang, Yanyan'
'Zheng, Zhiping'
'Zheng, Yan-Zhen'

_publ_section_title
;
 Field and dilution effects on the magnetic relaxation behaviours of a 1D
 dysprosium(iii)-carboxylate chain built from chiral ligands.
;
_journal_issue 30
_journal_name_full 'Dalton transactions (Cambridge, England : 2003)'
_journal_page_first 13480
_journal_page_last 13484
_journal_paper_doi 10.1039/c4dt03980g
_journal_volume 44
_journal_year 2015
_chemical_absolute_configuration rmad
_chemical_formula_sum 'C21 H45 Dy O24'
_chemical_formula_weight 844.07
_chemical_name_systematic
; 
 ? 
;
_space_group_IT_number 4
_symmetry_cell_setting monoclinic
_symmetry_space_group_name_Hall 'P 2yb'
_symmetry_space_group_name_H-M 'P 1 21 1'
_atom_sites_solution_hydrogens geom
_atom_sites_solution_primary direct
_atom_sites_solution_secondary difmap
_audit_creation_method SHELXL-97
_audit_update_record
;
2014-10-02 deposited with the CCDC.
2015-06-25 downloaded from the CCDC.
;
_cell_angle_alpha 90.00
_cell_angle_beta 105.602(2)
_cell_angle_gamma 90.00
_cell_formula_units_Z 2
_cell_length_a 6.0848(2)
_cell_length_b 25.2704(10)
_cell_length_c 10.5635(4)
_cell_measurement_temperature 150(2)
_cell_volume 1564.45(10)
_computing_structure_refinement 'SHELXL-97 (Sheldrick, 1997)'
_computing_structure_solution 'SHELXS-97 (Sheldrick, 1990)'
_diffrn_ambient_temperature 150(2)
_diffrn_measured_fraction_theta_full 0.993
_diffrn_measured_fraction_theta_max 0.993
_diffrn_radiation_monochromator graphite
_diffrn_radiation_source 'fine-focus sealed tube'
_diffrn_radiation_type CuK\a
_diffrn_radiation_wavelength 1.54178
_diffrn_reflns_av_R_equivalents 0.0390
_diffrn_reflns_av_sigmaI/netI 0.0548
_diffrn_reflns_limit_h_max 7
_diffrn_reflns_limit_h_min -7
_diffrn_reflns_limit_k_max 30
_diffrn_reflns_limit_k_min -30
_diffrn_reflns_limit_l_max 12
_diffrn_reflns_limit_l_min -12
_diffrn_reflns_number 23323
_diffrn_reflns_theta_full 68.32
_diffrn_reflns_theta_max 68.32
_diffrn_reflns_theta_min 3.50
_exptl_absorpt_coefficient_mu 13.668
_exptl_absorpt_correction_T_max 0.384
_exptl_absorpt_correction_T_min 0.336
_exptl_absorpt_correction_type multi-scan
_exptl_absorpt_process_details
;
G. M. Sheldrick, (1996). SADABS. Program for Empirical Absorption Correction. University of Gottingen, Germany.
;
_exptl_crystal_colour colourless
_exptl_crystal_density_diffrn 1.792
_exptl_crystal_density_method 'not measured'
_exptl_crystal_description needlike
_exptl_crystal_F_000 858
_exptl_crystal_size_max 0.254
_exptl_crystal_size_mid 0.075
_exptl_crystal_size_min 0.070
_refine_diff_density_max 0.506
_refine_diff_density_min -0.849
_refine_diff_density_rms 0.073
_refine_ls_abs_structure_details 'Flack H D (1983), Acta Cryst. A39, 876-881'
_refine_ls_abs_structure_Flack 0.014(2)
_refine_ls_extinction_method none
_refine_ls_goodness_of_fit_ref 0.926
_refine_ls_hydrogen_treatment constr
_refine_ls_matrix_type full
_refine_ls_number_parameters 415
_refine_ls_number_reflns 5284
_refine_ls_number_restraints 1
_refine_ls_restrained_S_all 0.926
_refine_ls_R_factor_all 0.0225
_refine_ls_R_factor_gt 0.0218
_refine_ls_shift/su_max 0.001
_refine_ls_shift/su_mean 0.000
_refine_ls_structure_factor_coef Fsqd
_refine_ls_weighting_details 'calc w=1/[\s^2^(Fo^2^)+(0.0000P)^2^+0.0000P] where P=(Fo^2^+2Fc^2^)/3'
_refine_ls_weighting_scheme calc
_refine_ls_wR_factor_gt 0.0465
_refine_ls_wR_factor_ref 0.0467
_reflns_number_gt 5124
_reflns_number_total 5284
_reflns_threshold_expression >2sigma(I)
_cod_data_source_file c4dt03980g2.cif
_cod_data_source_block cu_dyl109048_0m
_cod_depositor_comments 'Adding full bibliography for 7035740--7035741.cif.'
_cod_original_sg_symbol_H-M P21
_cod_database_code 7035740

loop_
_symmetry_equiv_pos_as_xyz
'x, y, z'
'-x, y+1/2, -z'

loop_
_atom_site_label
_atom_site_type_symbol
_atom_site_fract_x
_atom_site_fract_y
_atom_site_fract_z
_atom_site_U_iso_or_equiv
_atom_site_adp_type
_atom_site_occupancy
_atom_site_symmetry_multiplicity
_atom_site_calc_flag
_atom_site_refinement_flags
Dy1 Dy 1.09716(2) 0.253060(10) 0.113686(13) 0.00842(5) Uani 1 1 d .
O1 O 1.0388(3) 0.16015(8) 0.1001(2) 0.0135(4) Uani 1 1 d .
H1 H 1.0720 0.1480 0.1775 0.020 Uiso 1 1 d R
O2 O 1.1581(3) 0.21462(8) -0.0728(2) 0.0136(4) Uani 1 1 d .
O3 O 1.2332(4) 0.14590(9) -0.1862(2) 0.0183(4) Uani 1 1 d .
O4 O 0.6889(4) 0.01662(8) -0.0497(2) 0.0192(4) Uani 1 1 d .
H4 H 0.7040 -0.0119 -0.0210 0.029 Uiso 1 1 d R
O5 O 0.9988(4) -0.01269(9) 0.2003(2) 0.0203(5) Uani 1 1 d .
H5 H 0.8561 -0.0116 0.1850 0.030 Uiso 1 1 d R
O6 O 1.1935(4) 0.08765(9) 0.2746(2) 0.0215(5) Uani 1 1 d .
H6 H 1.1551 0.0675 0.3282 0.032 Uiso 1 1 d R
O7 O 0.3222(3) 0.22080(8) 0.32055(19) 0.0115(4) Uani 1 1 d .
H7 H 0.2970 0.2249 0.3920 0.017 Uiso 1 1 d R
O8 O 0.8574(3) 0.23939(7) 0.2533(2) 0.0118(4) Uani 1 1 d .
O9 O 0.4956(3) 0.25463(14) 0.14459(17) 0.0169(3) Uani 1 1 d .
O10 O 0.7081(4) 0.10658(9) 0.5907(2) 0.0185(4) Uani 1 1 d .
H10 H 0.6228 0.0886 0.6248 0.028 Uiso 1 1 d R
O11 O 0.6158(4) 0.18707(9) 0.7669(2) 0.0160(4) Uani 1 1 d .
H11 H 0.4781 0.1781 0.7502 0.024 Uiso 1 1 d R
O12 O 0.3206(3) 0.24713(11) 0.5542(2) 0.0177(5) Uani 1 1 d .
H12 H 0.2640 0.2571 0.6130 0.027 Uiso 1 1 d R
O13 O 1.1268(4) 0.33053(8) 0.2428(2) 0.0151(4) Uani 1 1 d .
H13 H 1.0760 0.3373 0.3080 0.023 Uiso 1 1 d R
O14 O 1.1489(4) 0.32956(8) 0.0067(2) 0.0169(4) Uani 1 1 d .
O15 O 1.2891(4) 0.41081(9) 0.0094(2) 0.0207(5) Uani 1 1 d .
O16 O 0.9561(4) 0.38339(9) 0.4027(2) 0.0197(5) Uani 1 1 d .
H16 H 0.8755 0.3894 0.4543 0.030 Uiso 1 1 d R
O17 O 1.6456(4) 0.42348(10) 0.5066(2) 0.0226(5) Uani 1 1 d .
H17 H 1.6740 0.4114 0.5834 0.034 Uiso 1 1 d R
O18 O 1.2405(4) 0.45902(9) 0.5683(2) 0.0214(5) Uani 1 1 d .
H18 H 1.1612 0.4858 0.5724 0.032 Uiso 1 1 d R
O19 O 0.7343(3) 0.25969(12) -0.03721(18) 0.0164(4) Uani 1 1 d .
H19A H 0.6250 0.2612 0.0038 0.025 Uiso 1 1 d R
H19B H 0.7020 0.2377 -0.0960 0.025 Uiso 1 1 d R
C1 C 1.1125(5) 0.12724(12) 0.0070(3) 0.0120(6) Uani 1 1 d .
C2 C 0.9223(5) 0.09033(11) -0.0629(3) 0.0133(5) Uani 1 1 d .
H2A H 0.9695 0.0712 -0.1332 0.016 Uiso 1 1 calc R
H2B H 0.7851 0.1115 -0.1049 0.016 Uiso 1 1 calc R
C3 C 0.8622(5) 0.05025(12) 0.0301(3) 0.0142(6) Uani 1 1 d .
H3 H 0.7960 0.0696 0.0937 0.017 Uiso 1 1 calc R
C4 C 1.0686(5) 0.01927(12) 0.1069(3) 0.0159(6) Uani 1 1 d .
H4A H 1.1242 -0.0040 0.0454 0.019 Uiso 1 1 calc R
C5 C 1.2604(5) 0.05658(13) 0.1775(3) 0.0179(6) Uani 1 1 d .
H5A H 1.3981 0.0352 0.2213 0.022 Uiso 1 1 calc R
C6 C 1.3225(5) 0.09530(12) 0.0808(3) 0.0144(6) Uani 1 1 d .
H6A H 1.3833 0.0754 0.0169 0.017 Uiso 1 1 calc R
H6B H 1.4430 0.1198 0.1294 0.017 Uiso 1 1 calc R
C7 C 1.1736(4) 0.16525(12) -0.0926(3) 0.0115(5) Uani 1 1 d .
C8 C 0.5694(4) 0.22381(11) 0.3662(3) 0.0100(5) Uani 1 1 d .
C9 C 0.6682(5) 0.17013(11) 0.4200(3) 0.0120(5) Uani 1 1 d .
H9A H 0.6125 0.1426 0.3523 0.014 Uiso 1 1 calc R
H9B H 0.8366 0.1714 0.4399 0.014 Uiso 1 1 calc R
C10 C 0.5995(5) 0.15559(11) 0.5443(3) 0.0118(5) Uani 1 1 d .
H10A H 0.4302 0.1510 0.5223 0.014 Uiso 1 1 calc R
C11 C 0.6716(5) 0.19934(12) 0.6468(3) 0.0129(6) Uani 1 1 d .
H11A H 0.8411 0.2032 0.6672 0.015 Uiso 1 1 calc R
C12 C 0.5644(4) 0.25194(19) 0.5922(2) 0.0132(5) Uani 1 1 d .
H12A H 0.6118 0.2802 0.6604 0.016 Uiso 1 1 calc R
C13 C 0.6399(5) 0.26693(10) 0.4698(3) 0.0128(6) Uani 1 1 d .
H13A H 0.5687 0.3009 0.4340 0.015 Uiso 1 1 calc R
H13B H 0.8076 0.2715 0.4936 0.015 Uiso 1 1 calc R
C14 C 0.6478(5) 0.24006(10) 0.2451(3) 0.0108(6) Uani 1 1 d .
C15 C 1.1951(5) 0.38134(11) 0.2030(3) 0.0134(6) Uani 1 1 d .
C16 C 1.4283(5) 0.39732(12) 0.2932(3) 0.0151(6) Uani 1 1 d .
H16A H 1.5396 0.3687 0.2933 0.018 Uiso 1 1 calc R
H16B H 1.4822 0.4296 0.2577 0.018 Uiso 1 1 calc R
C17 C 1.4206(5) 0.40784(12) 0.4343(3) 0.0157(6) Uani 1 1 d .
H17A H 1.3772 0.3746 0.4730 0.019 Uiso 1 1 calc R
C18 C 1.2462(5) 0.45083(12) 0.4358(3) 0.0169(6) Uani 1 1 d .
H18A H 1.2913 0.4844 0.3993 0.020 Uiso 1 1 calc R
C19 C 1.0130(5) 0.43264(12) 0.3510(3) 0.0163(6) Uani 1 1 d .
H19 H 0.8950 0.4599 0.3536 0.020 Uiso 1 1 calc R
C20 C 1.0172(5) 0.42314(12) 0.2086(3) 0.0164(6) Uani 1 1 d .
H20A H 0.8648 0.4112 0.1563 0.020 Uiso 1 1 calc R
H20B H 1.0538 0.4566 0.1701 0.020 Uiso 1 1 calc R
C21 C 1.2131(5) 0.37366(12) 0.0608(3) 0.0145(6) Uani 1 1 d .
O20 O 1.0258(4) 0.05199(9) 0.4858(2) 0.0225(5) Uani 1 1 d .
H20C H 0.9326 0.0712 0.5126 0.034 Uiso 1 1 d R
H20D H 1.1485 0.0488 0.5470 0.034 Uiso 1 1 d R
O21 O 1.4003(4) 0.05720(9) 0.7187(2) 0.0209(4) Uani 1 1 d .
H21A H 1.3277 0.0824 0.7420 0.031 Uiso 1 1 d R
H21B H 1.4890 0.0441 0.7870 0.031 Uiso 1 1 d R
O22 O 1.1251(4) 0.28954(10) 0.7211(2) 0.0225(5) Uani 1 1 d .
H22A H 1.1910 0.3190 0.7453 0.034 Uiso 1 1 d R
H22B H 1.1491 0.2745 0.7860 0.034 Uiso 1 1 d R
O23 O 0.7799(4) 0.38979(11) -0.2262(3) 0.0301(6) Uani 1 1 d .
H23A H 0.8736 0.3648 -0.1973 0.045 Uiso 1 1 d R
H23B H 0.6539 0.3831 -0.2091 0.045 Uiso 1 1 d R
O24 O 1.3372(4) 0.38604(10) -0.2298(2) 0.0235(5) Uani 1 1 d .
H24A H 1.2750 0.4077 -0.2901 0.035 Uiso 1 1 d R
H24B H 1.3286 0.3979 -0.1560 0.035 Uiso 1 1 d R

loop_
_atom_site_aniso_label
_atom_site_aniso_U_11
_atom_site_aniso_U_22
_atom_site_aniso_U_33
_atom_site_aniso_U_23
_atom_site_aniso_U_13
_atom_site_aniso_U_12
Dy1 0.01023(7) 0.00649(7) 0.00849(7) -0.00007(9) 0.00242(4) -0.00067(9)
O1 0.0236(10) 0.0074(10) 0.0116(10) -0.0004(8) 0.0085(8) -0.0027(7)
O2 0.0207(10) 0.0083(10) 0.0132(10) -0.0015(8) 0.0072(8) -0.0008(7)
O3 0.0270(11) 0.0138(11) 0.0172(11) -0.0040(8) 0.0112(9) -0.0021(8)
O4 0.0218(10) 0.0074(10) 0.0224(12) 0.0019(9) -0.0045(9) -0.0042(8)
O5 0.0261(11) 0.0138(12) 0.0197(12) 0.0056(9) 0.0039(9) -0.0013(8)
O6 0.0351(13) 0.0153(12) 0.0134(11) -0.0003(9) 0.0056(9) -0.0076(9)
O7 0.0098(9) 0.0151(11) 0.0094(10) 0.0006(7) 0.0019(7) 0.0006(7)
O8 0.0111(9) 0.0167(12) 0.0092(10) 0.0016(6) 0.0056(7) -0.0008(6)
O9 0.0096(7) 0.0279(10) 0.0131(9) 0.0054(13) 0.0034(6) -0.0019(12)
O10 0.0258(11) 0.0103(11) 0.0205(12) 0.0047(9) 0.0079(9) 0.0048(8)
O11 0.0197(10) 0.0199(12) 0.0083(10) 0.0014(8) 0.0039(8) -0.0023(8)
O12 0.0177(9) 0.0244(15) 0.0113(9) -0.0013(9) 0.0043(7) 0.0043(9)
O13 0.0267(11) 0.0077(10) 0.0140(11) -0.0014(8) 0.0110(8) -0.0024(8)
O14 0.0291(11) 0.0091(11) 0.0130(11) -0.0017(8) 0.0061(8) -0.0060(8)
O15 0.0365(13) 0.0106(11) 0.0163(12) -0.0006(9) 0.0094(10) -0.0054(9)
O16 0.0238(11) 0.0162(12) 0.0230(12) -0.0024(9) 0.0130(9) -0.0021(8)
O17 0.0162(10) 0.0348(14) 0.0159(12) -0.0072(10) 0.0028(9) -0.0032(9)
O18 0.0289(11) 0.0201(12) 0.0162(12) -0.0020(9) 0.0077(9) 0.0070(9)
O19 0.0127(8) 0.0233(12) 0.0125(9) -0.0020(11) 0.0023(6) 0.0014(9)
C1 0.0152(14) 0.0086(14) 0.0121(15) -0.0019(11) 0.0036(11) 0.0011(11)
C2 0.0157(13) 0.0081(14) 0.0150(14) 0.0016(11) 0.0020(11) 0.0002(10)
C3 0.0157(13) 0.0091(14) 0.0161(15) 0.0000(11) 0.0016(11) -0.0029(10)
C4 0.0210(14) 0.0094(15) 0.0159(15) 0.0011(11) 0.0026(12) -0.0010(11)
C5 0.0196(14) 0.0133(15) 0.0186(16) 0.0042(12) 0.0013(12) 0.0022(11)
C6 0.0131(13) 0.0120(15) 0.0167(16) 0.0011(12) 0.0013(11) 0.0009(10)
C7 0.0122(12) 0.0124(14) 0.0104(14) -0.0016(11) 0.0039(10) -0.0008(10)
C8 0.0092(12) 0.0123(16) 0.0092(14) 0.0019(11) 0.0036(10) -0.0009(10)
C9 0.0163(13) 0.0122(15) 0.0072(13) 0.0000(10) 0.0027(10) 0.0027(10)
C10 0.0147(13) 0.0098(14) 0.0099(14) 0.0023(11) 0.0016(10) 0.0013(10)
C11 0.0157(13) 0.0135(15) 0.0093(14) 0.0002(11) 0.0029(10) -0.0011(10)
C12 0.0182(11) 0.0121(13) 0.0096(12) -0.0038(16) 0.0041(9) -0.0014(16)
C13 0.0171(13) 0.0074(18) 0.0132(13) 0.0006(10) 0.0029(10) -0.0017(9)
C14 0.0146(13) 0.0086(15) 0.0096(14) 0.0001(9) 0.0041(11) -0.0017(9)
C15 0.0207(14) 0.0047(14) 0.0151(15) 0.0011(11) 0.0053(11) -0.0025(10)
C16 0.0194(14) 0.0130(15) 0.0133(15) -0.0028(11) 0.0052(11) 0.0001(11)
C17 0.0190(14) 0.0155(15) 0.0127(15) -0.0033(11) 0.0044(11) -0.0012(11)
C18 0.0245(15) 0.0122(16) 0.0142(15) -0.0024(12) 0.0056(12) 0.0002(12)
C19 0.0199(14) 0.0101(15) 0.0199(16) 0.0009(11) 0.0072(12) 0.0022(10)
C20 0.0189(14) 0.0128(15) 0.0160(16) -0.0010(12) 0.0020(12) 0.0013(11)
C21 0.0203(15) 0.0090(15) 0.0146(16) -0.0001(12) 0.0054(12) -0.0005(11)
O20 0.0274(11) 0.0176(12) 0.0231(12) 0.0012(9) 0.0078(9) 0.0003(9)
O21 0.0274(11) 0.0154(11) 0.0186(12) -0.0012(9) 0.0037(9) 0.0034(8)
O22 0.0291(11) 0.0246(13) 0.0151(11) -0.0005(9) 0.0084(9) -0.0037(9)
O23 0.0255(12) 0.0228(13) 0.0408(16) -0.0004(11) 0.0071(10) -0.0025(9)
O24 0.0312(12) 0.0209(12) 0.0202(12) -0.0001(9) 0.0102(10) 0.0016(9)

loop_
_atom_type_symbol
_atom_type_description
_atom_type_scat_dispersion_real
_atom_type_scat_dispersion_imag
_atom_type_scat_source
C C 0.0181 0.0091 'International Tables Vol C Tables 4.2.6.8 and 6.1.1.4'
H H 0.0000 0.0000 'International Tables Vol C Tables 4.2.6.8 and 6.1.1.4'
Dy Dy -9.8046 9.8477 'International Tables Vol C Tables 4.2.6.8 and 6.1.1.4'
O O 0.0492 0.0322 'International Tables Vol C Tables 4.2.6.8 and 6.1.1.4'

loop_
_geom_angle_atom_site_label_1
_geom_angle_atom_site_label_2
_geom_angle_atom_site_label_3
_geom_angle
_geom_angle_site_symmetry_1
_geom_angle_site_symmetry_3
O14 Dy1 O2 81.98(7) . .
O14 Dy1 O19 80.52(9) . .
O2 Dy1 O19 77.84(7) . .
O14 Dy1 O9 77.45(9) . 1_655
O2 Dy1 O9 74.38(7) . 1_655
O19 Dy1 O9 146.51(6) . 1_655
O14 Dy1 O8 128.16(7) . .
O2 Dy1 O8 137.51(7) . .
O19 Dy1 O8 78.99(7) . .
O9 Dy1 O8 134.48(7) 1_655 .
O14 Dy1 O13 65.72(7) . .
O2 Dy1 O13 146.47(7) . .
O19 Dy1 O13 104.10(9) . .
O9 Dy1 O13 89.43(9) 1_655 .
O8 Dy1 O13 74.04(7) . .
O14 Dy1 O1 147.02(7) . .
O2 Dy1 O1 65.73(7) . .
O19 Dy1 O1 86.09(9) . .
O9 Dy1 O1 99.01(10) 1_655 .
O8 Dy1 O1 77.62(6) . .
O13 Dy1 O1 147.22(7) . .
O14 Dy1 O7 127.95(7) . 1_655
O2 Dy1 O7 116.86(7) . 1_655
O19 Dy1 O7 147.74(7) . 1_655
O9 Dy1 O7 64.15(6) 1_655 1_655
O8 Dy1 O7 71.18(7) . 1_655
O13 Dy1 O7 79.57(7) . 1_655
O1 Dy1 O7 75.95(7) . 1_655
C1 O1 Dy1 122.71(16) . .
C1 O1 H1 114.3 . .
Dy1 O1 H1 107.9 . .
C7 O2 Dy1 126.02(18) . .
C3 O4 H4 109.1 . .
C4 O5 H5 109.5 . .
C5 O6 H6 109.5 . .
C8 O7 Dy1 124.99(15) . 1_455
C8 O7 H7 97.0 . .
Dy1 O7 H7 126.7 1_455 .
C14 O8 Dy1 137.88(19) . .
C14 O9 Dy1 127.34(17) . 1_455
C10 O10 H10 109.5 . .
C11 O11 H11 109.5 . .
C12 O12 H12 111.9 . .
C15 O13 Dy1 123.39(16) . .
C15 O13 H13 104.7 . .
Dy1 O13 H13 130.6 . .
C21 O14 Dy1 125.7(2) . .
C19 O16 H16 109.4 . .
C17 O17 H17 109.5 . .
C18 O18 H18 109.5 . .
Dy1 O19 H19A 111.2 . .
Dy1 O19 H19B 117.1 . .
H19A O19 H19B 110.0 . .
O1 C1 C2 110.4(2) . .
O1 C1 C6 108.9(2) . .
C2 C1 C6 110.3(2) . .
O1 C1 C7 106.3(2) . .
C2 C1 C7 110.1(2) . .
C6 C1 C7 110.7(2) . .
C1 C2 C3 112.3(2) . .
C1 C2 H2A 109.1 . .
C3 C2 H2A 109.1 . .
C1 C2 H2B 109.1 . .
C3 C2 H2B 109.1 . .
H2A C2 H2B 107.9 . .
O4 C3 C4 112.3(2) . .
O4 C3 C2 106.3(2) . .
C4 C3 C2 112.4(2) . .
O4 C3 H3 108.6 . .
C4 C3 H3 108.6 . .
C2 C3 H3 108.6 . .
O5 C4 C3 107.7(2) . .
O5 C4 C5 110.0(2) . .
C3 C4 C5 110.9(2) . .
O5 C4 H4A 109.4 . .
C3 C4 H4A 109.4 . .
C5 C4 H4A 109.4 . .
O6 C5 C4 111.1(2) . .
O6 C5 C6 107.2(3) . .
C4 C5 C6 111.2(3) . .
O6 C5 H5A 109.1 . .
C4 C5 H5A 109.1 . .
C6 C5 H5A 109.1 . .
C5 C6 C1 110.7(2) . .
C5 C6 H6A 109.5 . .
C1 C6 H6A 109.5 . .
C5 C6 H6B 109.5 . .
C1 C6 H6B 109.5 . .
H6A C6 H6B 108.1 . .
O3 C7 O2 124.6(3) . .
O3 C7 C1 118.3(3) . .
O2 C7 C1 117.1(2) . .
O7 C8 C13 110.0(2) . .
O7 C8 C9 110.2(2) . .
C13 C8 C9 111.2(2) . .
O7 C8 C14 105.3(2) . .
C13 C8 C14 108.5(2) . .
C9 C8 C14 111.5(2) . .
C10 C9 C8 111.2(2) . .
C10 C9 H9A 109.4 . .
C8 C9 H9A 109.4 . .
C10 C9 H9B 109.4 . .
C8 C9 H9B 109.4 . .
H9A C9 H9B 108.0 . .
O10 C10 C11 111.5(2) . .
O10 C10 C9 107.2(2) . .
C11 C10 C9 110.0(2) . .
O10 C10 H10A 109.4 . .
C11 C10 H10A 109.4 . .
C9 C10 H10A 109.4 . .
O11 C11 C12 110.2(2) . .
O11 C11 C10 112.3(2) . .
C12 C11 C10 110.5(2) . .
O11 C11 H11A 107.9 . .
C12 C11 H11A 107.9 . .
C10 C11 H11A 107.9 . .
O12 C12 C11 109.7(3) . .
O12 C12 C13 107.9(2) . .
C11 C12 C13 109.9(2) . .
O12 C12 H12A 109.8 . .
C11 C12 H12A 109.8 . .
C13 C12 H12A 109.8 . .
C8 C13 C12 109.9(2) . .
C8 C13 H13A 109.7 . .
C12 C13 H13A 109.7 . .
C8 C13 H13B 109.7 . .
C12 C13 H13B 109.7 . .
H13A C13 H13B 108.2 . .
O8 C14 O9 124.4(3) . .
O8 C14 C8 118.4(3) . .
O9 C14 C8 117.2(2) . .
O13 C15 C20 109.9(2) . .
O13 C15 C16 110.1(2) . .
C20 C15 C16 109.9(2) . .
O13 C15 C21 105.8(2) . .
C20 C15 C21 111.2(3) . .
C16 C15 C21 109.9(2) . .
C17 C16 C15 112.7(2) . .
C17 C16 H16A 109.1 . .
C15 C16 H16A 109.1 . .
C17 C16 H16B 109.1 . .
C15 C16 H16B 109.1 . .
H16A C16 H16B 107.8 . .
O17 C17 C18 111.5(2) . .
O17 C17 C16 107.0(2) . .
C18 C17 C16 109.8(3) . .
O17 C17 H17A 109.5 . .
C18 C17 H17A 109.5 . .
C16 C17 H17A 109.5 . .
O18 C18 C17 108.3(2) . .
O18 C18 C19 110.8(2) . .
C17 C18 C19 108.6(2) . .
O18 C18 H18A 109.7 . .
C17 C18 H18A 109.7 . .
C19 C18 H18A 109.7 . .
O16 C19 C20 107.9(2) . .
O16 C19 C18 108.5(2) . .
C20 C19 C18 111.4(2) . .
O16 C19 H19 109.7 . .
C20 C19 H19 109.7 . .
C18 C19 H19 109.7 . .
C15 C20 C19 110.3(2) . .
C15 C20 H20A 109.6 . .
C19 C20 H20A 109.6 . .
C15 C20 H20B 109.6 . .
C19 C20 H20B 109.6 . .
H20A C20 H20B 108.1 . .
O15 C21 O14 125.3(3) . .
O15 C21 C15 117.7(3) . .
O14 C21 C15 117.1(3) . .
H20C O20 H20D 109.2 . .
H21A O21 H21B 108.0 . .
H22A O22 H22B 101.8 . .
H23A O23 H23B 109.5 . .
H24A O24 H24B 109.6 . .

loop_
_geom_bond_atom_site_label_1
_geom_bond_atom_site_label_2
_geom_bond_distance
_geom_bond_site_symmetry_2
Dy1 O14 2.303(2) .
Dy1 O2 2.314(2) .
Dy1 O19 2.3559(18) .
Dy1 O9 2.3578(15) 1_655
Dy1 O8 2.3623(17) .
Dy1 O13 2.365(2) .
Dy1 O1 2.373(2) .
Dy1 O7 2.389(2) 1_655
O1 C1 1.448(3) .
O1 H1 0.8453 .
O2 C7 1.273(4) .
O3 C7 1.241(4) .
O4 C3 1.438(3) .
O4 H4 0.7775 .
O5 C4 1.426(4) .
O5 H5 0.8398 .
O6 C5 1.435(4) .
O6 H6 0.8398 .
O7 C8 1.453(3) .
O7 Dy1 2.389(2) 1_455
O7 H7 0.8168 .
O8 C14 1.255(4) .
O9 C14 1.262(4) .
O9 Dy1 2.3578(15) 1_455
O10 C10 1.427(3) .
O10 H10 0.8399 .
O11 C11 1.433(3) .
O11 H11 0.8396 .
O12 C12 1.434(3) .
O12 H12 0.8264 .
O13 C15 1.446(3) .
O13 H13 0.8448 .
O14 C21 1.265(4) .
O15 C21 1.235(4) .
O16 C19 1.438(4) .
O16 H16 0.8396 .
O17 C17 1.432(4) .
O17 H17 0.8401 .
O18 C18 1.425(4) .
O18 H18 0.8396 .
O19 H19A 0.8866 .
O19 H19B 0.8174 .
C1 C2 1.515(4) .
C1 C6 1.535(4) .
C1 C7 1.543(4) .
C2 C3 1.522(4) .
C2 H2A 0.9900 .
C2 H2B 0.9900 .
C3 C4 1.517(4) .
C3 H3 1.0000 .
C4 C5 1.529(4) .
C4 H4A 1.0000 .
C5 C6 1.533(4) .
C5 H5A 1.0000 .
C6 H6A 0.9900 .
C6 H6B 0.9900 .
C8 C13 1.522(4) .
C8 C9 1.530(4) .
C8 C14 1.537(3) .
C9 C10 1.527(4) .
C9 H9A 0.9900 .
C9 H9B 0.9900 .
C10 C11 1.527(4) .
C10 H10A 1.0000 .
C11 C12 1.524(5) .
C11 H11A 1.0000 .
C12 C13 1.532(3) .
C12 H12A 1.0000 .
C13 H13A 0.9900 .
C13 H13B 0.9900 .
C15 C20 1.525(4) .
C15 C16 1.536(4) .
C15 C21 1.547(4) .
C16 C17 1.527(4) .
C16 H16A 0.9900 .
C16 H16B 0.9900 .
C17 C18 1.522(4) .
C17 H17A 1.0000 .
C18 C19 1.531(4) .
C18 H18A 1.0000 .
C19 C20 1.530(4) .
C19 H19 1.0000 .
C20 H20A 0.9900 .
C20 H20B 0.9900 .
O20 H20C 0.8514 .
O20 H20D 0.8500 .
O21 H21A 0.8488 .
O21 H21B 0.8435 .
O22 H22A 0.8520 .
O22 H22B 0.7629 .
O23 H23A 0.8498 .
O23 H23B 0.8504 .
O24 H24A 0.8481 .
O24 H24B 0.8502 .

loop_
_geom_torsion_atom_site_label_1
_geom_torsion_atom_site_label_2
_geom_torsion_atom_site_label_3
_geom_torsion_atom_site_label_4
_geom_torsion
_geom_torsion_site_symmetry_1
O14 Dy1 O1 C1 25.7(3) .
O2 Dy1 O1 C1 13.16(19) .
O19 Dy1 O1 C1 91.6(2) .
O9 Dy1 O1 C1 -55.1(2) 1_655
O8 Dy1 O1 C1 171.2(2) .
O13 Dy1 O1 C1 -158.25(19) .
O7 Dy1 O1 C1 -115.4(2) 1_655
O14 Dy1 O2 C7 174.9(2) .
O19 Dy1 O2 C7 -103.1(2) .
O9 Dy1 O2 C7 95.8(2) 1_655
O8 Dy1 O2 C7 -44.8(3) .
O13 Dy1 O2 C7 159.6(2) .
O1 Dy1 O2 C7 -12.0(2) .
O7 Dy1 O2 C7 46.2(2) 1_655
O14 Dy1 O8 C14 63.8(3) .
O2 Dy1 O8 C14 -62.7(3) .
O19 Dy1 O8 C14 -4.7(3) .
O9 Dy1 O8 C14 176.4(3) 1_655
O13 Dy1 O8 C14 103.6(3) .
O1 Dy1 O8 C14 -93.1(3) .
O7 Dy1 O8 C14 -172.3(3) 1_655
O14 Dy1 O13 C15 -10.07(19) .
O2 Dy1 O13 C15 6.6(3) .
O19 Dy1 O13 C15 -82.6(2) .
O9 Dy1 O13 C15 66.4(2) 1_655
O8 Dy1 O13 C15 -156.6(2) .
O1 Dy1 O13 C15 172.29(18) .
O7 Dy1 O13 C15 130.2(2) 1_655
O2 Dy1 O14 C21 -156.1(2) .
O19 Dy1 O14 C21 124.9(2) .
O9 Dy1 O14 C21 -80.4(2) 1_655
O8 Dy1 O14 C21 57.1(3) .
O13 Dy1 O14 C21 14.7(2) .
O1 Dy1 O14 C21 -167.7(2) .
O7 Dy1 O14 C21 -38.2(3) 1_655
Dy1 O1 C1 C2 -132.4(2) .
Dy1 O1 C1 C6 106.3(2) .
Dy1 O1 C1 C7 -13.0(3) .
O1 C1 C2 C3 -65.4(3) .
C6 C1 C2 C3 55.0(3) .
C7 C1 C2 C3 177.5(2) .
C1 C2 C3 O4 -177.4(2) .
C1 C2 C3 C4 -54.1(3) .
O4 C3 C4 O5 -66.4(3) .
C2 C3 C4 O5 173.8(2) .
O4 C3 C4 C5 173.2(2) .
C2 C3 C4 C5 53.4(3) .
O5 C4 C5 O6 -55.0(3) .
C3 C4 C5 O6 64.0(3) .
O5 C4 C5 C6 -174.3(2) .
C3 C4 C5 C6 -55.2(3) .
O6 C5 C6 C1 -64.4(3) .
C4 C5 C6 C1 57.2(3) .
O1 C1 C6 C5 64.8(3) .
C2 C1 C6 C5 -56.6(3) .
C7 C1 C6 C5 -178.6(2) .
Dy1 O2 C7 O3 -171.0(2) .
Dy1 O2 C7 C1 9.4(3) .
O1 C1 C7 O3 -177.1(2) .
C2 C1 C7 O3 -57.4(3) .
C6 C1 C7 O3 64.7(4) .
O1 C1 C7 O2 2.6(3) .
C2 C1 C7 O2 122.3(3) .
C6 C1 C7 O2 -115.6(3) .
Dy1 O7 C8 C13 104.9(2) 1_455
Dy1 O7 C8 C9 -132.13(18) 1_455
Dy1 O7 C8 C14 -11.8(3) 1_455
O7 C8 C9 C10 -66.4(3) .
C13 C8 C9 C10 55.9(3) .
C14 C8 C9 C10 177.1(2) .
C8 C9 C10 O10 -177.1(2) .
C8 C9 C10 C11 -55.7(3) .
O10 C10 C11 O11 -59.8(3) .
C9 C10 C11 O11 -178.6(2) .
O10 C10 C11 C12 176.7(2) .
C9 C10 C11 C12 57.9(3) .
O11 C11 C12 O12 -65.9(3) .
C10 C11 C12 O12 58.8(3) .
O11 C11 C12 C13 175.6(2) .
C10 C11 C12 C13 -59.7(3) .
O7 C8 C13 C12 65.4(3) .
C9 C8 C13 C12 -56.9(3) .
C14 C8 C13 C12 -179.9(2) .
O12 C12 C13 C8 -60.8(4) .
C11 C12 C13 C8 58.8(3) .
Dy1 O8 C14 O9 -6.7(5) .
Dy1 O8 C14 C8 175.34(17) .
Dy1 O9 C14 O8 176.3(2) 1_455
Dy1 O9 C14 C8 -5.7(4) 1_455
O7 C8 C14 O8 -171.5(2) .
C13 C8 C14 O8 70.7(3) .
C9 C8 C14 O8 -52.1(3) .
O7 C8 C14 O9 10.3(3) .
C13 C8 C14 O9 -107.4(3) .
C9 C8 C14 O9 129.8(3) .
Dy1 O13 C15 C20 126.2(2) .
Dy1 O13 C15 C16 -112.6(2) .
Dy1 O13 C15 C21 6.1(3) .
O13 C15 C16 C17 -66.3(3) .
C20 C15 C16 C17 54.9(3) .
C21 C15 C16 C17 177.6(2) .
C15 C16 C17 O17 -178.6(2) .
C15 C16 C17 C18 -57.4(3) .
O17 C17 C18 O18 -62.5(3) .
C16 C17 C18 O18 179.0(2) .
O17 C17 C18 C19 177.0(2) .
C16 C17 C18 C19 58.6(3) .
O18 C18 C19 O16 -60.8(3) .
C17 C18 C19 O16 58.1(3) .
O18 C18 C19 C20 -179.4(2) .
C17 C18 C19 C20 -60.5(3) .
O13 C15 C20 C19 66.8(3) .
C16 C15 C20 C19 -54.5(3) .
C21 C15 C20 C19 -176.4(2) .
O16 C19 C20 C15 -60.1(3) .
C18 C19 C20 C15 58.9(3) .
Dy1 O14 C21 O15 162.9(3) .
Dy1 O14 C21 C15 -17.0(4) .
O13 C15 C21 O15 -173.7(3) .
C20 C15 C21 O15 66.9(4) .
C16 C15 C21 O15 -55.0(4) .
O13 C15 C21 O14 6.1(4) .
C20 C15 C21 O14 -113.2(3) .
C16 C15 C21 O14 124.9(3) .
